data_4319384
loop_
_publ_author_name
'Long Pan'
'Thomas Frydel'
'Michelle B. Sander'
'Xiaoying Huang'
'Jing Li'

_publ_contact_author
;
Li, Jing
Department of Chemistry,
Rutgers University,
Camden, NJ 08102, USA
;
_publ_contact_author_email jingli@crab.rutgers.edu
_publ_contact_author_fax +1(856)225-6506
_publ_contact_author_phone +1(856)225-6160
_publ_section_title
;
 The Effect of pH on the Dimensionality of Coordination Polymers
;
_journal_name_full 'Inorganic Chemistry'
_journal_page_first 1271
_journal_page_last 1283
_journal_paper_doi 10.1021/ic001012o
_journal_volume 40
_journal_year 2001
_chemical_formula_moiety '[Ca(Hpdc)(H2O)]'
_chemical_formula_sum 'C5 H4 Ca N2 O5'
_chemical_formula_weight 212.18
_chemical_name_systematic
; 
 ? 
;
_space_group_IT_number 14
_symmetry_cell_setting monoclinic
_symmetry_space_group_name_Hall '-P 2ybc'
_symmetry_space_group_name_H-M 'P 1 21/c 1'
_atom_sites_solution_hydrogens difmap
_atom_sites_solution_primary direct
_atom_sites_solution_secondary difmap
_audit_creation_method SHELXL-97
_cell_angle_alpha 90.00
_cell_angle_beta 103.65(3)
_cell_angle_gamma 90.00
_cell_formula_units_Z 4
_cell_length_a 6.6160(10)
_cell_length_b 12.654(3)
_cell_length_c 8.782(2)
_cell_measurement_reflns_used 20
_cell_measurement_temperature 293(2)
_cell_measurement_theta_max 12.78
_cell_measurement_theta_min 7.00
_cell_volume 714.5(3)
_computing_cell_refinement CAD4/PC
_computing_data_collection CAD4/PC
_computing_data_reduction XCAD$/PC
_computing_molecular_graphics 'Schakal 92'
_computing_publication_material 'Windows Word97'
_computing_structure_refinement 'SHELXL-97 (Sheldrick, 1997)'
_computing_structure_solution 'SHELXS-97 (Sheldrick, 1990)'
_diffrn_ambient_temperature 293(2)
_diffrn_measured_fraction_theta_full 0.949
_diffrn_measured_fraction_theta_max 0.949
_diffrn_measurement_device_type 'Enraf-Nonius CAD4'
_diffrn_measurement_method \w
_diffrn_radiation_monochromator graphite
_diffrn_radiation_source 'fine-focus sealed tube'
_diffrn_radiation_type MoK\a
_diffrn_radiation_wavelength 0.71073
_diffrn_reflns_av_R_equivalents 0.0329
_diffrn_reflns_av_sigmaI/netI 0.0792
_diffrn_reflns_limit_h_max 8
_diffrn_reflns_limit_h_min 0
_diffrn_reflns_limit_k_max 15
_diffrn_reflns_limit_k_min 0
_diffrn_reflns_limit_l_max 10
_diffrn_reflns_limit_l_min -10
_diffrn_reflns_number 1513
_diffrn_reflns_theta_full 26.00
_diffrn_reflns_theta_max 26.00
_diffrn_reflns_theta_min 2.88
_diffrn_standards_decay_% +-1.0
_diffrn_standards_interval_count 300
_diffrn_standards_interval_time 250
_diffrn_standards_number 3
_exptl_absorpt_coefficient_mu 0.869
_exptl_absorpt_correction_T_max 1.000
_exptl_absorpt_correction_T_min 0.535
_exptl_absorpt_correction_type 'empirical psi scan'
_exptl_crystal_colour colorless
_exptl_crystal_density_diffrn 1.973
_exptl_crystal_density_method 'not measured'
_exptl_crystal_description column-like
_exptl_crystal_F_000 432
_exptl_crystal_size_max 0.20
_exptl_crystal_size_mid 0.05
_exptl_crystal_size_min 0.03
_refine_diff_density_max 0.796
_refine_diff_density_min -0.542
_refine_diff_density_rms 0.120
_refine_ls_extinction_coef 0.0007(3)
_refine_ls_extinction_expression Fc^*^=kFc[1+0.001xFc^2^\l^3^/sin(2\q)]^-1/4^
_refine_ls_extinction_method SHELXL
_refine_ls_goodness_of_fit_ref 1.074
_refine_ls_hydrogen_treatment mixed
_refine_ls_matrix_type full
_refine_ls_number_parameters 119
_refine_ls_number_reflns 868
_refine_ls_number_restraints 0
_refine_ls_restrained_S_all 1.074
_refine_ls_R_factor_all 0.1213
_refine_ls_R_factor_gt 0.0575
_refine_ls_shift/su_max 0.000
_refine_ls_shift/su_mean 0.000
_refine_ls_structure_factor_coef Fsqd
_refine_ls_weighting_details 'w=1/[\s^2^(Fo^2^)+(0.0000P)^2^+4.0000P] where P=(Fo^2^+2Fc^2^)/3'
_refine_ls_weighting_scheme calc
_refine_ls_wR_factor_gt 0.1030
_refine_ls_wR_factor_ref 0.1200
_reflns_number_gt 868
_reflns_number_total 1397
_reflns_threshold_expression >2sigma(I)
_cod_data_source_file ic0010120_3.cif
_cod_data_source_block Compound(3)lp2-4a
_cod_depositor_comments
;
The following automatic conversions were performed:

'_refine_ls_weighting_scheme' value 'calc
w=1/[\s^2^(Fo^2^)+(0.0000P)^2^+4.0000P] where P=(Fo^2^+2Fc^2^)/3' was
changed to 'calc'. New tag '_refine_ls_weighting_details' was
created. The value of the new tag was set to
'w=1/[\s^2^(Fo^2^)+(0.0000P)^2^+4.0000P] where P=(Fo^2^+2Fc^2^)/3'.

Automatic conversion script
Id: cif_fix_values 3143 2015-03-26 13:38:13Z robertas 
;
_cod_database_code 4319384

loop_
_symmetry_equiv_pos_as_xyz
'x, y, z'
'-x, y+1/2, -z+1/2'
'-x, -y, -z'
'x, -y-1/2, z-1/2'

loop_
_atom_site_label
_atom_site_type_symbol
_atom_site_fract_x
_atom_site_fract_y
_atom_site_fract_z
_atom_site_U_iso_or_equiv
_atom_site_adp_type
_atom_site_occupancy
_atom_site_calc_flag
_atom_site_refinement_flags
_atom_site_disorder_assembly
_atom_site_disorder_group
Ca Ca 0.2549(2) 0.67300(9) 0.11319(14) 0.0200(3) Uani 1 d . . .
O1 O 0.2489(7) 0.7026(3) 0.3858(5) 0.0255(9) Uani 1 d . . .
O2 O 0.2598(7) 0.6385(3) 0.6205(4) 0.0229(9) Uani 1 d . . .
O3 O 0.3807(7) 0.1817(3) 0.3343(5) 0.0293(10) Uani 1 d . . .
O4 O 0.1121(6) 0.1842(3) 0.4433(4) 0.0253(10) Uani 1 d . . .
O5 O 0.2582(8) 0.5532(3) -0.0928(5) 0.0384(12) Uani 1 d . . .
H1 H 0.2495 0.5821 -0.1927 0.046 Uiso 1 d R . .
H2 H 0.2782 0.4847 -0.0877 0.046 Uiso 1 d R . .
N1 N 0.2519(8) 0.5045(3) 0.2643(5) 0.0215(11) Uani 1 d . . .
N2 N 0.2512(8) 0.4003(4) 0.2440(6) 0.0236(11) Uani 1 d . . .
H3 H 0.2424 0.3700 0.1425 0.028 Uiso 1 d R . .
C1 C 0.2510(9) 0.6257(4) 0.4779(6) 0.0198(13) Uani 1 d . . .
C2 C 0.2445(10) 0.5175(4) 0.4148(6) 0.0186(12) Uani 1 d . . .
C3 C 0.2346(10) 0.4217(4) 0.4885(7) 0.0206(13) Uani 1 d . . .
H4 H 0.2212 0.4031 0.6005 0.025 Uiso 1 d R . .
C4 C 0.2386(10) 0.3477(4) 0.3749(6) 0.0165(11) Uani 1 d . . .
C5 C 0.2468(11) 0.2277(4) 0.3838(7) 0.0226(12) Uani 1 d . . .

loop_
_atom_site_aniso_label
_atom_site_aniso_U_11
_atom_site_aniso_U_22
_atom_site_aniso_U_33
_atom_site_aniso_U_23
_atom_site_aniso_U_13
_atom_site_aniso_U_12
Ca 0.0289(7) 0.0146(5) 0.0163(5) 0.0019(5) 0.0047(4) 0.0004(6)
O1 0.044(3) 0.0141(19) 0.0187(19) -0.0010(17) 0.0066(18) -0.002(2)
O2 0.035(2) 0.0212(19) 0.0132(19) 0.0003(18) 0.0070(16) 0.001(2)
O3 0.036(3) 0.014(2) 0.039(2) -0.0096(18) 0.011(2) 0.001(2)
O4 0.031(2) 0.017(2) 0.027(2) 0.0079(17) 0.0031(18) -0.0057(19)
O5 0.075(4) 0.018(2) 0.022(2) -0.0018(18) 0.011(2) -0.001(3)
N1 0.036(3) 0.011(2) 0.017(2) -0.0014(19) 0.006(2) -0.005(2)
N2 0.040(3) 0.014(2) 0.018(2) -0.0053(19) 0.009(2) 0.004(2)
C1 0.024(3) 0.014(3) 0.020(3) 0.003(2) 0.003(2) 0.003(2)
C2 0.024(3) 0.015(3) 0.015(3) -0.001(2) 0.001(2) 0.001(3)
C3 0.029(4) 0.018(3) 0.014(3) 0.003(2) 0.004(2) 0.004(3)
C4 0.023(3) 0.011(3) 0.015(2) 0.001(2) 0.002(2) -0.002(3)
C5 0.024(3) 0.026(3) 0.014(2) -0.003(3) -0.003(2) -0.001(3)

loop_
_atom_type_symbol
_atom_type_description
_atom_type_scat_dispersion_real
_atom_type_scat_dispersion_imag
_atom_type_scat_source
C C 0.0033 0.0016 'International Tables Vol C Tables 4.2.6.8 and 6.1.1.4'
H H 0.0000 0.0000 'International Tables Vol C Tables 4.2.6.8 and 6.1.1.4'
N N 0.0061 0.0033 'International Tables Vol C Tables 4.2.6.8 and 6.1.1.4'
O O 0.0106 0.0060 'International Tables Vol C Tables 4.2.6.8 and 6.1.1.4'
Ca Ca 0.2262 0.3064 'International Tables Vol C Tables 4.2.6.8 and 6.1.1.4'

loop_
_geom_angle_atom_site_label_1
_geom_angle_atom_site_label_2
_geom_angle_atom_site_label_3
_geom_angle
_geom_angle_site_symmetry_1
_geom_angle_site_symmetry_3
_geom_angle_publ_flag
O3 Ca O5 89.20(17) 2_655 . ?
O3 Ca O4 173.84(13) 2_655 2 ?
O5 Ca O4 94.13(17) . 2 ?
O3 Ca O2 86.63(15) 2_655 4_575 ?
O5 Ca O2 131.22(15) . 4_575 ?
O4 Ca O2 87.28(15) 2 4_575 ?
O3 Ca O1 93.10(16) 2_655 . ?
O5 Ca O1 148.99(13) . . ?
O4 Ca O1 86.72(15) 2 . ?
O2 Ca O1 79.79(13) 4_575 . ?
O3 Ca N1 94.11(16) 2_655 . ?
O5 Ca N1 82.12(15) . . ?
O4 Ca N1 91.48(16) 2 . ?
O2 Ca N1 146.65(15) 4_575 . ?
O1 Ca N1 66.87(13) . . ?
O3 Ca O1 87.15(15) 2_655 4_575 ?
O5 Ca O1 78.26(13) . 4_575 ?
O4 Ca O1 88.45(15) 2 4_575 ?
O2 Ca O1 53.02(13) 4_575 4_575 ?
O1 Ca O1 132.73(6) . 4_575 ?
N1 Ca O1 160.32(14) . 4_575 ?
O3 Ca C1 86.97(16) 2_655 4_575 ?
O5 Ca C1 104.98(15) . 4_575 ?
O4 Ca C1 87.16(16) 2 4_575 ?
O2 Ca C1 26.29(14) 4_575 4_575 ?
O1 Ca C1 106.02(14) . 4_575 ?
N1 Ca C1 172.84(16) . 4_575 ?
O1 Ca C1 26.73(13) 4_575 4_575 ?
C1 O1 Ca 120.8(3) . . ?
C1 O1 Ca 88.7(3) . 4_576 ?
Ca O1 Ca 150.43(16) . 4_576 ?
C1 O2 Ca 96.1(3) . 4_576 ?
C5 O3 Ca 138.5(4) . 2_645 ?
C5 O4 Ca 136.9(4) . 2_545 ?
Ca O5 H1 117.1 . . ?
Ca O5 H2 128.5 . . ?
H1 O5 H2 114.1 . . ?
N2 N1 C2 104.6(4) . . ?
N2 N1 Ca 140.4(3) . . ?
C2 N1 Ca 115.0(3) . . ?
N1 N2 C4 111.9(4) . . ?
N1 N2 H3 121.2 . . ?
C4 N2 H3 126.4 . . ?
O2 C1 O1 122.2(5) . . ?
O2 C1 C2 119.2(5) . . ?
O1 C1 C2 118.7(5) . . ?
O2 C1 Ca 57.7(3) . 4_576 ?
O1 C1 Ca 64.5(3) . 4_576 ?
C2 C1 Ca 176.6(4) . 4_576 ?
N1 C2 C3 111.7(5) . . ?
N1 C2 C1 118.6(5) . . ?
C3 C2 C1 129.7(5) . . ?
C4 C3 C2 104.3(5) . . ?
C4 C3 H4 123.7 . . ?
C2 C3 H4 131.9 . . ?
N2 C4 C3 107.4(4) . . ?
N2 C4 C5 121.8(5) . . ?
C3 C4 C5 130.6(5) . . ?
O3 C5 O4 125.5(5) . . ?
O3 C5 C4 118.5(6) . . ?
O4 C5 C4 115.9(6) . . ?

loop_
_geom_bond_atom_site_label_1
_geom_bond_atom_site_label_2
_geom_bond_distance
_geom_bond_site_symmetry_2
_geom_bond_publ_flag
Ca O3 2.347(5) 2_655 ?
Ca O5 2.364(4) . ?
Ca O4 2.365(5) 2 ?
Ca O2 2.386(4) 4_575 ?
Ca O1 2.433(4) . ?
Ca N1 2.514(5) . ?
Ca O1 2.536(4) 4_575 ?
Ca C1 2.808(6) 4_575 ?
O1 C1 1.263(6) . ?
O1 Ca 2.536(4) 4_576 ?
O2 C1 1.251(6) . ?
O2 Ca 2.386(4) 4_576 ?
O3 C5 1.223(7) . ?
O3 Ca 2.347(5) 2_645 ?
O4 C5 1.262(7) . ?
O4 Ca 2.365(5) 2_545 ?
O5 H1 0.9393 . ?
O5 H2 0.8768 . ?
N1 N2 1.331(6) . ?
N1 C2 1.344(7) . ?
N2 C4 1.348(7) . ?
N2 H3 0.9593 . ?
C1 C2 1.475(7) . ?
C1 Ca 2.808(6) 4_576 ?
C2 C3 1.383(7) . ?
C3 C4 1.373(7) . ?
C3 H4 1.0353 . ?
C4 C5 1.520(7) . ?
